data_8102069
loop_
_publ_author_name
'Zhang, B.-S.'

_publ_section_title
;
Crystal structure of bis(1,10-phenanthroline-N,N')-bis(2-bromobenzoato)
lead(II) hydrate (1:2.5), [Pb(C~7~H~4~O~2~Br)~2~(C~12~H~8~N~2~)~2~] 
&#x00B7; 2.5H~2~O
;
_journal_issue 4
_journal_name_full 'Zeitschrift f\"ur Kristallographie - New Crystal Structures'
_journal_page_first 511
_journal_page_last 513
_journal_volume 221
_journal_year 2006
_chemical_formula_structural '[Pb(C7H4O2Br)2(C12H8N2)2] &#x00B7; 2.5H2O'
_chemical_formula_sum 'C76 H58 Br4 N8 O13 Pb2'
_chemical_formula_weight 2025.32
_chemical_name_systematic
; 
bis(1,10-phenanthroline-N,N')bis(2-bromo-benzoato)lead(II) hydrate (1:2.5)
;
_space_group_IT_number 2
_symmetry_cell_setting triclinic
_symmetry_space_group_name_Hall '-P 1'
_symmetry_space_group_name_H-M 'P -1'
_atom_sites_solution_hydrogens geom
_atom_sites_solution_primary direct
_atom_sites_solution_secondary difmap
_audit_creation_method SHELXL-97
_cell_angle_alpha 95.1320(10)
_cell_angle_beta 112.6900(10)
_cell_angle_gamma 103.8950(10)
_cell_formula_units_Z 1
_cell_length_a 11.6717(2)
_cell_length_b 12.5543(2)
_cell_length_c 13.6995(3)
_cell_measurement_temperature 293(2)
_cell_volume 1760.28(6)
_computing_structure_refinement 'SHELXL-97 (Sheldrick, 1997)'
_computing_structure_solution 'SHELXS-97 (Sheldrick, 1990)'
_diffrn_ambient_temperature 293(2)
_diffrn_measured_fraction_theta_full 0.931
_diffrn_measured_fraction_theta_max 0.931
_diffrn_measurement_device_type 'Bruker SMART CCD'
_diffrn_measurement_method phi/omega
_diffrn_radiation_monochromator graphite
_diffrn_radiation_source 'fine-focus sealed tube'
_diffrn_radiation_type MoK\a
_diffrn_radiation_wavelength 0.71073
_diffrn_reflns_av_R_equivalents 0.0330
_diffrn_reflns_av_sigmaI/netI 0.0464
_diffrn_reflns_limit_h_max 16
_diffrn_reflns_limit_h_min -16
_diffrn_reflns_limit_k_max 17
_diffrn_reflns_limit_k_min -17
_diffrn_reflns_limit_l_max 19
_diffrn_reflns_limit_l_min -19
_diffrn_reflns_number 38709
_diffrn_reflns_theta_full 30.60
_diffrn_reflns_theta_max 30.60
_diffrn_reflns_theta_min 1.65
_exptl_absorpt_coefficient_mu 7.118
_exptl_absorpt_correction_type multi-scan
_exptl_absorpt_process_details 'SADABS (Sheldrick, 1996)'
_exptl_crystal_colour colorless
_exptl_crystal_density_diffrn 1.911
_exptl_crystal_density_method 'not measured'
_exptl_crystal_description block
_exptl_crystal_F_000 978
_exptl_crystal_size_max 0.432
_exptl_crystal_size_mid 0.201
_exptl_crystal_size_min 0.115
_refine_diff_density_max 1.264
_refine_diff_density_min -1.894
_refine_diff_density_rms 0.121
_refine_ls_extinction_method none
_refine_ls_goodness_of_fit_ref 1.050
_refine_ls_hydrogen_treatment mixed
_refine_ls_matrix_type full
_refine_ls_number_parameters 478
_refine_ls_number_reflns 10089
_refine_ls_number_restraints 9
_refine_ls_restrained_S_all 1.068
_refine_ls_R_factor_all 0.0692
_refine_ls_R_factor_gt 0.0412
_refine_ls_shift/su_max 0.001
_refine_ls_shift/su_mean 0.000
_refine_ls_structure_factor_coef Fsqd
_refine_ls_weighting_details 'calc w=1/[\s^2^(Fo^2^)+(0.0672P)^2^+0.0000P] where P=(Fo^2^+2Fc^2^)/3'
_refine_ls_weighting_scheme calc
_refine_ls_wR_factor_gt 0.1056
_refine_ls_wR_factor_ref 0.1152
_reflns_number_gt 7226
_reflns_number_total 10089
_reflns_threshold_expression >2sigma(I)
_cod_data_source_file 1267-1903.cff
_cod_data_source_block b
_cod_original_sg_symbol_H-M P-1
_cod_database_code 8102069

loop_
_symmetry_equiv_pos_as_xyz
'x, y, z'
'-x, -y, -z'

loop_
_atom_site_label
_atom_site_type_symbol
_atom_site_fract_x
_atom_site_fract_y
_atom_site_fract_z
_atom_site_U_iso_or_equiv
_atom_site_adp_type
_atom_site_occupancy
_atom_site_symmetry_multiplicity
_atom_site_Wyckoff_symbol
_atom_site_calc_flag
_atom_site_refinement_flags
_atom_site_disorder_assembly
_atom_site_disorder_group
Pb1 Pb 0.271695(17) 0.256910(14) 0.352449(14) 0.04434(8) Uani 1 2 i d . . .
N1 N 0.2760(4) 0.4484(3) 0.4592(3) 0.0472(9) Uani 1 2 i d . . .
N2 N 0.1032(4) 0.2466(3) 0.4404(4) 0.0544(11) Uani 1 2 i d . . .
N3 N 0.0785(4) 0.2974(3) 0.2027(3) 0.0473(9) Uani 1 2 i d . . .
N4 N 0.0845(4) 0.0834(3) 0.2184(4) 0.0526(10) Uani 1 2 i d . . .
Br1 Br 0.57933(8) 0.27100(8) 0.10525(7) 0.0883(2) Uani 1 2 i d . . .
Br2 Br 0.54500(11) -0.01342(9) 0.63477(8) 0.0867(3) Uani 0.75 2 i d P A -1
Br2' Br 0.2036(4) 0.1641(4) 0.6879(3) 0.1117(12) Uani 0.25 2 i d PD B -2
O1 O 0.3749(4) 0.4120(3) 0.2470(3) 0.0591(9) Uani 1 2 i d . . .
O1W O 0.3784(4) 0.6342(3) 0.2266(3) 0.0725(11) Uani 1 2 i d D . .
H1WA H 0.3640 0.5662 0.2254 0.109 Uiso 1 2 i d RD . .
H1WB H 0.4577 0.6611 0.2635 0.109 Uiso 1 2 i d RD . .
O2 O 0.3442(5) 0.2338(3) 0.1880(3) 0.0699(11) Uani 1 2 i d . . .
O2W O 0.1871(8) 0.7061(7) 0.2553(7) 0.145(3) Uani 1 2 i d D . .
H2WA H 0.1576 0.7165 0.1899 0.217 Uiso 1 2 i d RD . .
H2WB H 0.2543 0.6894 0.2583 0.217 Uiso 1 2 i d RD . .
O3 O 0.2900(5) 0.0857(3) 0.4649(3) 0.0777(13) Uani 1 2 i d . A .
O3W O 0.2950(18) 0.8620(18) 0.3948(18) 0.208(9) Uani 0.50 2 i d PD . .
H3WA H 0.3062 0.9074 0.4499 0.313 Uiso 0.50 2 i d PRD . .
H3WB H 0.3622 0.8419 0.4033 0.313 Uiso 0.50 2 i d PRD . .
O4 O 0.4247(5) 0.2465(4) 0.5733(4) 0.0931(16) Uani 1 2 i d . A .
C1 C 0.2621(7) 0.4092(4) 0.0050(5) 0.0661(17) Uani 1 2 i d . . .
H1 H 0.2029 0.4270 0.0286 0.079 Uiso 1 2 i calc R . .
C2 C 0.2629(7) 0.4266(6) -0.0887(6) 0.0738(18) Uani 1 2 i d . . .
H2 H 0.2021 0.4594 -0.1300 0.089 Uiso 1 2 i calc R . .
C3 C 0.3436(7) 0.4014(6) -0.1303(5) 0.0719(17) Uani 1 2 i d . . .
H3 H 0.3359 0.4151 -0.1978 0.086 Uiso 1 2 i calc R . .
C4 C 0.4379(7) 0.3548(5) -0.0705(5) 0.0658(15) Uani 1 2 i d . . .
H4 H 0.4949 0.3379 -0.0973 0.079 Uiso 1 2 i calc R . .
C5 C 0.4467(5) 0.3336(4) 0.0284(4) 0.0558(13) Uani 1 2 i d . . .
C6 C 0.3647(5) 0.3579(4) 0.0715(4) 0.0534(12) Uani 1 2 i d . . .
C7 C 0.3657(5) 0.3333(4) 0.1793(4) 0.0499(11) Uani 1 2 i d . . .
C8 C 0.3552(5) 0.5476(4) 0.4654(4) 0.0546(13) Uani 1 2 i d . . .
H8 H 0.4049 0.5504 0.4259 0.066 Uiso 1 2 i calc R . .
C9 C 0.3674(5) 0.6459(4) 0.5268(4) 0.0593(14) Uani 1 2 i d . . .
H9 H 0.4230 0.7131 0.5274 0.071 Uiso 1 2 i calc R . .
C10 C 0.2977(6) 0.6445(5) 0.5869(4) 0.0609(14) Uani 1 2 i d . . .
H10 H 0.3058 0.7103 0.6295 0.073 Uiso 1 2 i calc R . .
C11 C 0.2129(5) 0.5413(4) 0.5834(4) 0.0497(11) Uani 1 2 i d . . .
C12 C 0.1311(6) 0.5327(5) 0.6411(5) 0.0620(14) Uani 1 2 i d . . .
H12 H 0.1365 0.5963 0.6850 0.074 Uiso 1 2 i calc R . .
C13 C 0.0478(6) 0.4341(5) 0.6322(5) 0.0586(13) Uani 1 2 i d . . .
H13 H -0.0036 0.4304 0.6703 0.070 Uiso 1 2 i calc R . .
C14 C 0.0365(5) 0.3349(5) 0.5655(4) 0.0564(13) Uani 1 2 i d . . .
C15 C -0.0501(6) 0.2314(5) 0.5569(6) 0.0683(16) Uani 1 2 i d . . .
H15 H -0.0990 0.2245 0.5972 0.082 Uiso 1 2 i calc R . .
C16 C -0.0599(7) 0.1407(5) 0.4871(6) 0.082(2) Uani 1 2 i d . . .
H16 H -0.1194 0.0716 0.4766 0.099 Uiso 1 2 i calc R . .
C17 C 0.0193(6) 0.1520(5) 0.4317(6) 0.0683(16) Uani 1 2 i d . . .
H17 H 0.0120 0.0888 0.3861 0.082 Uiso 1 2 i calc R . .
C18 C 0.1138(5) 0.3388(4) 0.5074(4) 0.0477(11) Uani 1 2 i d . . .
C19 C 0.2042(5) 0.4448(4) 0.5161(4) 0.0444(10) Uani 1 2 i d . . .
C20 C 0.0889(6) -0.0210(4) 0.2238(5) 0.0613(14) Uani 1 2 i d . . .
H20 H 0.1568 -0.0323 0.2816 0.074 Uiso 1 2 i calc R . .
C21 C -0.0050(6) -0.1154(5) 0.1457(6) 0.0694(17) Uani 1 2 i d . . .
H21 H 0.0004 -0.1873 0.1524 0.083 Uiso 1 2 i calc R . .
C22 C -0.1030(6) -0.0990(5) 0.0608(5) 0.0649(15) Uani 1 2 i d . . .
H22 H -0.1644 -0.1599 0.0076 0.078 Uiso 1 2 i calc R . .
C23 C -0.1126(5) 0.0098(4) 0.0527(4) 0.0530(12) Uani 1 2 i d . . .
C24 C -0.2160(6) 0.0317(5) -0.0319(5) 0.0688(16) Uani 1 2 i d . . .
H24 H -0.2813 -0.0281 -0.0842 0.083 Uiso 1 2 i calc R . .
C25 C -0.2223(6) 0.1371(6) -0.0386(5) 0.0677(16) Uani 1 2 i d . . .
H25 H -0.2919 0.1490 -0.0943 0.081 Uiso 1 2 i calc R . .
C26 C -0.1216(5) 0.2304(5) 0.0402(4) 0.0537(12) Uani 1 2 i d . . .
C27 C -0.1203(6) 0.3408(5) 0.0325(5) 0.0611(14) Uani 1 2 i d . . .
H27 H -0.1865 0.3561 -0.0237 0.073 Uiso 1 2 i calc R . .
C28 C -0.0190(6) 0.4269(5) 0.1100(5) 0.0592(13) Uani 1 2 i d . . .
H28 H -0.0163 0.5010 0.1064 0.071 Uiso 1 2 i calc R . .
C29 C 0.0789(5) 0.4024(4) 0.1934(4) 0.0518(12) Uani 1 2 i d . . .
H29 H 0.1471 0.4613 0.2445 0.062 Uiso 1 2 i calc R . .
C30 C -0.0185(5) 0.2124(4) 0.1275(4) 0.0450(10) Uani 1 2 i d . . .
C31 C -0.0139(5) 0.0994(4) 0.1349(4) 0.0466(11) Uani 1 2 i d . . .
C32 C 0.3066(9) 0.1158(9) 0.7074(8) 0.115(3) Uani 1 2 i d D . .
H32 H 0.2626 0.1677 0.6833 0.138 Uiso 0.75 2 i calc PR B -1
C33 C 0.2907(14) 0.0806(11) 0.7915(10) 0.144(5) Uani 1 2 i d . B .
H33 H 0.2421 0.1048 0.8240 0.173 Uiso 1 2 i calc R . .
C34 C 0.3542(11) 0.0054(9) 0.8225(8) 0.115(3) Uani 1 2 i d . . .
H34 H 0.3434 -0.0282 0.8774 0.138 Uiso 1 2 i calc R B .
C35 C 0.4317(9) -0.0266(8) 0.7829(8) 0.100(3) Uani 1 2 i d . A .
H35 H 0.4794 -0.0746 0.8119 0.121 Uiso 1 2 i calc R . .
C36 C 0.4348(7) 0.0210(6) 0.6897(6) 0.085(2) Uani 1 2 i d . . .
H36 H 0.4835 0.0000 0.6556 0.102 Uiso 0.25 2 i calc PR A -2
C37 C 0.3688(5) 0.0948(5) 0.6517(5) 0.0580(14) Uani 1 2 i d . A .
C38 C 0.3650(5) 0.1449(5) 0.5559(4) 0.0535(12) Uani 1 2 i d . . .

loop_
_atom_site_aniso_label
_atom_site_aniso_U_11
_atom_site_aniso_U_22
_atom_site_aniso_U_33
_atom_site_aniso_U_23
_atom_site_aniso_U_13
_atom_site_aniso_U_12
Pb1 0.04838(11) 0.04512(11) 0.03953(11) 0.00760(7) 0.01904(8) 0.01345(8)
N1 0.052(2) 0.046(2) 0.043(2) 0.0111(17) 0.0217(19) 0.0113(18)
N2 0.063(3) 0.047(2) 0.059(3) 0.010(2) 0.035(2) 0.012(2)
N3 0.051(2) 0.049(2) 0.045(2) 0.0065(18) 0.0217(19) 0.0172(18)
N4 0.059(2) 0.044(2) 0.053(3) 0.0064(18) 0.023(2) 0.0149(19)
Br1 0.0880(5) 0.1162(6) 0.0863(5) 0.0437(4) 0.0433(4) 0.0554(5)
Br2 0.1051(7) 0.1060(7) 0.0746(6) 0.0309(5) 0.0399(5) 0.0680(6)
Br2' 0.114(3) 0.154(3) 0.086(2) 0.017(2) 0.050(2) 0.062(3)
O1 0.079(3) 0.0507(19) 0.055(2) 0.0071(17) 0.039(2) 0.0170(18)
O1W 0.087(3) 0.060(2) 0.063(3) 0.0094(19) 0.029(2) 0.015(2)
O2 0.111(3) 0.049(2) 0.059(2) 0.0144(18) 0.049(2) 0.018(2)
O2W 0.159(6) 0.185(7) 0.169(7) 0.092(6) 0.116(6) 0.091(6)
O3 0.121(4) 0.056(2) 0.047(2) 0.0142(19) 0.022(2) 0.031(2)
O3W 0.161(17) 0.20(2) 0.26(3) 0.062(18) 0.065(17) 0.087(15)
O4 0.106(4) 0.079(3) 0.061(3) 0.019(2) 0.027(3) -0.019(3)
C1 0.102(5) 0.047(3) 0.061(4) 0.004(3) 0.055(4) 0.010(3)
C2 0.087(5) 0.085(4) 0.065(4) 0.029(3) 0.031(4) 0.050(4)
C3 0.089(4) 0.080(4) 0.057(4) 0.025(3) 0.038(3) 0.028(4)
C4 0.082(4) 0.066(3) 0.061(4) 0.014(3) 0.043(3) 0.021(3)
C5 0.064(3) 0.056(3) 0.051(3) 0.008(2) 0.030(3) 0.015(2)
C6 0.059(3) 0.047(3) 0.050(3) 0.005(2) 0.025(3) 0.007(2)
C7 0.051(3) 0.054(3) 0.043(3) 0.006(2) 0.022(2) 0.010(2)
C8 0.048(3) 0.060(3) 0.049(3) 0.014(2) 0.019(2) 0.007(2)
C9 0.060(3) 0.051(3) 0.050(3) 0.008(2) 0.016(3) 0.001(2)
C10 0.069(3) 0.051(3) 0.045(3) -0.002(2) 0.013(3) 0.010(3)
C11 0.056(3) 0.049(2) 0.040(3) 0.005(2) 0.016(2) 0.016(2)
C12 0.071(4) 0.071(3) 0.044(3) 0.004(3) 0.022(3) 0.029(3)
C13 0.063(3) 0.069(3) 0.051(3) 0.010(3) 0.030(3) 0.022(3)
C14 0.060(3) 0.065(3) 0.050(3) 0.010(2) 0.027(3) 0.022(3)
C15 0.063(3) 0.070(4) 0.086(5) 0.019(3) 0.049(3) 0.015(3)
C16 0.084(4) 0.064(4) 0.110(6) 0.018(4) 0.064(4) 0.003(3)
C17 0.080(4) 0.051(3) 0.082(4) 0.004(3) 0.051(4) 0.008(3)
C18 0.050(3) 0.050(3) 0.041(3) 0.009(2) 0.021(2) 0.011(2)
C19 0.051(3) 0.047(2) 0.037(2) 0.013(2) 0.017(2) 0.018(2)
C20 0.063(3) 0.051(3) 0.067(4) 0.005(3) 0.024(3) 0.020(3)
C21 0.083(4) 0.042(3) 0.083(5) -0.001(3) 0.043(4) 0.008(3)
C22 0.061(3) 0.057(3) 0.064(4) -0.008(3) 0.028(3) 0.002(3)
C23 0.054(3) 0.052(3) 0.048(3) 0.001(2) 0.024(2) 0.008(2)
C24 0.056(3) 0.066(4) 0.063(4) -0.012(3) 0.017(3) 0.005(3)
C25 0.055(3) 0.083(4) 0.050(3) 0.005(3) 0.013(3) 0.015(3)
C26 0.050(3) 0.067(3) 0.044(3) 0.007(2) 0.021(2) 0.018(2)
C27 0.058(3) 0.076(4) 0.058(3) 0.022(3) 0.025(3) 0.031(3)
C28 0.068(3) 0.062(3) 0.061(3) 0.018(3) 0.033(3) 0.031(3)
C29 0.057(3) 0.050(3) 0.050(3) 0.006(2) 0.022(2) 0.020(2)
C30 0.045(2) 0.051(2) 0.044(3) 0.007(2) 0.024(2) 0.015(2)
C31 0.047(2) 0.049(2) 0.047(3) 0.005(2) 0.026(2) 0.012(2)
C32 0.103(6) 0.136(8) 0.093(6) 0.014(6) 0.053(6) -0.008(6)
C33 0.183(12) 0.139(10) 0.125(9) 0.021(8) 0.111(9) -0.001(9)
C34 0.127(8) 0.108(7) 0.106(7) 0.044(6) 0.049(7) 0.021(6)
C35 0.088(5) 0.092(5) 0.097(6) 0.032(5) 0.020(5) 0.013(4)
C36 0.081(4) 0.075(4) 0.083(5) 0.036(4) 0.022(4) 0.007(4)
C37 0.052(3) 0.065(3) 0.050(3) 0.018(3) 0.021(3) 0.006(3)
C38 0.057(3) 0.058(3) 0.052(3) 0.018(2) 0.025(3) 0.023(3)

loop_
_atom_type_symbol
_atom_type_description
_atom_type_scat_dispersion_real
_atom_type_scat_dispersion_imag
_atom_type_scat_source
C C 0.0033 0.0016 'International Tables Vol C Tables 4.2.6.8 and 6.1.1.4'
H H 0.0000 0.0000 'International Tables Vol C Tables 4.2.6.8 and 6.1.1.4'
Br Br -0.2901 2.4595 'International Tables Vol C Tables 4.2.6.8 and 6.1.1.4'
N N 0.0061 0.0033 'International Tables Vol C Tables 4.2.6.8 and 6.1.1.4'
O O 0.0106 0.0060 'International Tables Vol C Tables 4.2.6.8 and 6.1.1.4'
Pb Pb -3.3944 10.1111 'International Tables Vol C Tables 4.2.6.8 and 6.1.1.4'

loop_
_geom_angle_atom_site_label_1
_geom_angle_atom_site_label_2
_geom_angle_atom_site_label_3
_geom_angle
_geom_angle_site_symmetry_1
_geom_angle_site_symmetry_3
_geom_angle_publ_flag
N3 Pb1 N4 63.35(13) . . ?
N3 Pb1 N2 77.59(14) . . ?
N4 Pb1 N2 80.83(14) . . ?
N3 Pb1 N1 80.96(12) . . ?
N4 Pb1 N1 133.38(13) . . ?
N2 Pb1 N1 62.09(12) . . ?
N3 Pb1 O2 81.29(14) . . ?
N4 Pb1 O2 78.36(13) . . ?
N2 Pb1 O2 155.32(16) . . ?
N1 Pb1 O2 126.77(11) . . ?
N3 Pb1 O3 133.09(14) . . ?
N4 Pb1 O3 75.76(14) . . ?
N2 Pb1 O3 73.97(15) . . ?
N1 Pb1 O3 115.69(12) . . ?
O2 Pb1 O3 113.04(13) . . ?
C8 N1 C19 118.0(5) . . ?
C8 N1 Pb1 122.3(4) . . ?
C19 N1 Pb1 119.5(3) . . ?
C17 N2 C18 118.0(5) . . ?
C17 N2 Pb1 121.9(4) . . ?
C18 N2 Pb1 119.6(3) . . ?
C29 N3 C30 118.9(4) . . ?
C29 N3 Pb1 120.9(3) . . ?
C30 N3 Pb1 120.0(3) . . ?
C20 N4 C31 118.4(5) . . ?
C20 N4 Pb1 122.1(4) . . ?
C31 N4 Pb1 119.2(3) . . ?
C32 Br2' C33 43.0(5) . . ?
H1WA O1W H1WB 104.4 . . ?
C7 O2 Pb1 96.6(3) . . ?
H2WA O2W H2WB 99.2 . . ?
C38 O3 Pb1 97.3(3) . . ?
H3WA O3W H3WB 112.5 . . ?
C2 C1 C6 115.3(6) . . ?
C2 C1 H1 122.3 . . ?
C6 C1 H1 122.3 . . ?
C1 C2 C3 126.4(7) . . ?
C1 C2 H2 116.8 . . ?
C3 C2 H2 116.8 . . ?
C2 C3 C4 118.9(6) . . ?
C2 C3 H3 120.6 . . ?
C4 C3 H3 120.6 . . ?
C5 C4 C3 119.8(6) . . ?
C5 C4 H4 120.1 . . ?
C3 C4 H4 120.1 . . ?
C4 C5 C6 122.1(6) . . ?
C4 C5 Br1 117.0(4) . . ?
C6 C5 Br1 120.9(4) . . ?
C5 C6 C1 117.5(5) . . ?
C5 C6 C7 125.1(5) . . ?
C1 C6 C7 117.3(5) . . ?
O2 C7 O1 124.8(5) . . ?
O2 C7 C6 116.7(5) . . ?
O1 C7 C6 118.2(5) . . ?
N1 C8 C9 123.5(5) . . ?
N1 C8 H8 118.2 . . ?
C9 C8 H8 118.2 . . ?
C10 C9 C8 119.7(5) . . ?
C10 C9 H9 120.1 . . ?
C8 C9 H9 120.1 . . ?
C9 C10 C11 118.8(5) . . ?
C9 C10 H10 120.6 . . ?
C11 C10 H10 120.6 . . ?
C10 C11 C19 117.7(5) . . ?
C10 C11 C12 122.6(5) . . ?
C19 C11 C12 119.6(5) . . ?
C13 C12 C11 120.9(5) . . ?
C13 C12 H12 119.6 . . ?
C11 C12 H12 119.6 . . ?
C12 C13 C14 121.2(5) . . ?
C12 C13 H13 119.4 . . ?
C14 C13 H13 119.4 . . ?
C15 C14 C18 118.6(5) . . ?
C15 C14 C13 121.2(5) . . ?
C18 C14 C13 120.2(5) . . ?
C16 C15 C14 117.7(5) . . ?
C16 C15 H15 121.2 . . ?
C14 C15 H15 121.2 . . ?
C15 C16 C17 120.0(6) . . ?
C15 C16 H16 120.0 . . ?
C17 C16 H16 120.0 . . ?
N2 C17 C16 123.6(6) . . ?
N2 C17 H17 118.2 . . ?
C16 C17 H17 118.2 . . ?
N2 C18 C14 122.0(5) . . ?
N2 C18 C19 118.8(4) . . ?
C14 C18 C19 119.2(5) . . ?
N1 C19 C11 122.2(4) . . ?
N1 C19 C18 119.0(4) . . ?
C11 C19 C18 118.9(5) . . ?
N4 C20 C21 122.9(6) . . ?
N4 C20 H20 118.5 . . ?
C21 C20 H20 118.5 . . ?
C22 C21 C20 118.6(6) . . ?
C22 C21 H21 120.7 . . ?
C20 C21 H21 120.7 . . ?
C21 C22 C23 120.4(5) . . ?
C21 C22 H22 119.8 . . ?
C23 C22 H22 119.8 . . ?
C22 C23 C31 117.0(5) . . ?
C22 C23 C24 122.9(5) . . ?
C31 C23 C24 120.1(5) . . ?
C25 C24 C23 121.8(5) . . ?
C25 C24 H24 119.1 . . ?
C23 C24 H24 119.1 . . ?
C24 C25 C26 120.0(6) . . ?
C24 C25 H25 120.0 . . ?
C26 C25 H25 120.0 . . ?
C27 C26 C30 118.1(5) . . ?
C27 C26 C25 121.7(5) . . ?
C30 C26 C25 120.2(5) . . ?
C28 C27 C26 118.8(5) . . ?
C28 C27 H27 120.6 . . ?
C26 C27 H27 120.6 . . ?
C27 C28 C29 119.8(5) . . ?
C27 C28 H28 120.1 . . ?
C29 C28 H28 120.1 . . ?
N3 C29 C28 122.3(5) . . ?
N3 C29 H29 118.9 . . ?
C28 C29 H29 118.9 . . ?
N3 C30 C26 122.2(5) . . ?
N3 C30 C31 118.4(4) . . ?
C26 C30 C31 119.4(4) . . ?
N4 C31 C23 122.7(5) . . ?
N4 C31 C30 118.8(4) . . ?
C23 C31 C30 118.6(5) . . ?
C37 C32 C33 134.9(12) . . ?
C37 C32 Br2' 133.3(8) . . ?
C33 C32 Br2' 90.4(9) . . ?
C37 C32 H32 112.5 . . ?
C33 C32 H32 112.5 . . ?
Br2' C32 H32 25.6 . . ?
C32 C33 C34 110.4(12) . . ?
C32 C33 Br2' 46.6(7) . . ?
C34 C33 Br2' 154.3(10) . . ?
C32 C33 H33 124.8 . . ?
C34 C33 H33 124.8 . . ?
Br2' C33 H33 79.2 . . ?
C35 C34 C33 126.9(10) . . ?
C35 C34 H34 116.6 . . ?
C33 C34 H34 116.6 . . ?
C34 C35 C36 113.9(9) . . ?
C34 C35 H35 123.0 . . ?
C36 C35 H35 123.0 . . ?
C37 C36 C35 122.0(8) . . ?
C37 C36 Br2 121.2(5) . . ?
C35 C36 Br2 116.6(7) . . ?
C37 C36 H36 119.0 . . ?
C35 C36 H36 119.0 . . ?
Br2 C36 H36 5.6 . . ?
C32 C37 C36 111.6(7) . . ?
C32 C37 C38 123.3(7) . . ?
C36 C37 C38 125.1(6) . . ?
O3 C38 O4 124.8(5) . . ?
O3 C38 C37 117.2(5) . . ?
O4 C38 C37 117.4(5) . . ?

loop_
_geom_bond_atom_site_label_1
_geom_bond_atom_site_label_2
_geom_bond_distance
_geom_bond_site_symmetry_2
_geom_bond_publ_flag
Pb1 N3 2.593(4) . ?
Pb1 N4 2.606(4) . ?
Pb1 N2 2.660(4) . ?
Pb1 N1 2.679(4) . ?
Pb1 O2 2.711(4) . ?
Pb1 O3 2.756(4) . ?
N1 C8 1.335(6) . ?
N1 C19 1.343(6) . ?
N2 C17 1.308(7) . ?
N2 C18 1.359(7) . ?
N3 C29 1.334(6) . ?
N3 C30 1.344(6) . ?
N4 C20 1.331(7) . ?
N4 C31 1.344(7) . ?
Br1 C5 1.897(6) . ?
Br2 C36 1.834(9) . ?
Br2' C32 1.419(11) . ?
Br2' C33 1.952(16) . ?
O1 C7 1.248(6) . ?
O1W H1WA 0.8274 . ?
O1W H1WB 0.8274 . ?
O2 C7 1.240(6) . ?
O2W H2WA 0.8610 . ?
O2W H2WB 0.8468 . ?
O3 C38 1.245(7) . ?
O3W H3WA 0.8501 . ?
O3W H3WB 0.8499 . ?
O4 C38 1.249(7) . ?
C1 C2 1.325(9) . ?
C1 C6 1.521(9) . ?
C1 H1 0.9300 . ?
C2 C3 1.356(10) . ?
C2 H2 0.9300 . ?
C3 C4 1.387(9) . ?
C3 H3 0.9300 . ?
C4 C5 1.373(8) . ?
C4 H4 0.9300 . ?
C5 C6 1.378(8) . ?
C6 C7 1.533(7) . ?
C8 C9 1.375(8) . ?
C8 H8 0.9300 . ?
C9 C10 1.360(8) . ?
C9 H9 0.9300 . ?
C10 C11 1.413(7) . ?
C10 H10 0.9300 . ?
C11 C19 1.413(7) . ?
C11 C12 1.448(8) . ?
C12 C13 1.340(8) . ?
C12 H12 0.9300 . ?
C13 C14 1.423(8) . ?
C13 H13 0.9300 . ?
C14 C15 1.405(8) . ?
C14 C18 1.412(7) . ?
C15 C16 1.372(9) . ?
C15 H15 0.9300 . ?
C16 C17 1.395(9) . ?
C16 H16 0.9300 . ?
C17 H17 0.9300 . ?
C18 C19 1.449(7) . ?
C20 C21 1.412(8) . ?
C20 H20 0.9300 . ?
C21 C22 1.354(9) . ?
C21 H21 0.9300 . ?
C22 C23 1.407(8) . ?
C22 H22 0.9300 . ?
C23 C31 1.417(7) . ?
C23 C24 1.419(8) . ?
C24 C25 1.352(9) . ?
C24 H24 0.9300 . ?
C25 C26 1.432(8) . ?
C25 H25 0.9300 . ?
C26 C27 1.396(8) . ?
C26 C30 1.414(7) . ?
C27 C28 1.380(8) . ?
C27 H27 0.9300 . ?
C28 C29 1.389(8) . ?
C28 H28 0.9300 . ?
C29 H29 0.9300 . ?
C30 C31 1.444(7) . ?
C32 C37 1.291(11) . ?
C32 C33 1.332(13) . ?
C32 H32 0.9300 . ?
C33 C34 1.337(16) . ?
C33 H33 0.9300 . ?
C34 C35 1.336(14) . ?
C34 H34 0.9300 . ?
C35 C36 1.467(11) . ?
C35 H35 0.9300 . ?
C36 C37 1.357(9) . ?
C36 H36 0.9300 . ?
C37 C38 1.495(7) . ?
